data_7008622
loop_
_publ_author_name
'Hanna, John V.'
'Boyd, Sue E.'
'Healy, Peter C.'
'Bowmaker, Graham A.'
'Skelton, Brian W.'
'White, Allan H.'

_publ_section_title
;
 Structural and solid state 31P NMR studies of the four-coordinate
 copper(I) complexes [Cu(PPh3)3X] and [Cu(PPh3)3(CH3CN)]X.
;
_journal_issue 15
_journal_name_full 'Dalton transactions (Cambridge, England : 2003)'
_journal_page_first 2547
_journal_page_last 2556
_journal_paper_doi 10.1039/b505200a
_journal_year 2005
_chemical_formula_sum 'C58 H51 Cu F6 N2 P4'
_chemical_formula_weight 1077.49
_chemical_name_systematic
;
Tris(triphenylphosphine)(acetonitrile)copper(I) hexfluorophosphate
acetonitrile solvate
;
_space_group_IT_number 2
_symmetry_cell_setting triclinic
_symmetry_space_group_name_Hall '-P 1'
_symmetry_space_group_name_H-M 'P -1'
_cell_angle_alpha 104.180(2)
_cell_angle_beta 104.139(2)
_cell_angle_gamma 93.938(2)
_cell_formula_units_Z 2
_cell_length_a 10.5757(8)
_cell_length_b 13.2460(10)
_cell_length_c 19.597(2)
_cell_measurement_reflns_used 8539
_cell_measurement_temperature 150
_cell_measurement_theta_max 34.46
_cell_measurement_theta_min 2.37
_cell_volume 2556.8(4)
_computing_cell_refinement 'Siemens SAINT (Siemens, 1995)'
_computing_data_collection 'Siemens SMART (Siemens, 1995)'
_computing_data_reduction 'xtal ADDREF SORTRF'
_computing_molecular_graphics xtal
_computing_publication_material 'xtal BONDLA CIFIO'
_computing_structure_refinement 'xtal CRYLSQ'
_computing_structure_solution xtal
_diffrn_ambient_temperature 150
_diffrn_measurement_device_type
;
Bruker SMART CCD diffractometer
;
_diffrn_measurement_method '\w scans'
_diffrn_radiation_detector 'CCD area detector'
_diffrn_radiation_monochromator graphite
_diffrn_radiation_source 'sealed tube'
_diffrn_radiation_type 'Mo K\a'
_diffrn_radiation_wavelength .71073
_diffrn_reflns_av_R_equivalents .024
_diffrn_reflns_av_sigmaI/netI .062
_diffrn_reflns_limit_h_max 16
_diffrn_reflns_limit_h_min -16
_diffrn_reflns_limit_k_max 20
_diffrn_reflns_limit_k_min -21
_diffrn_reflns_limit_l_max 31
_diffrn_reflns_limit_l_min 0
_diffrn_reflns_number 51243
_diffrn_reflns_theta_max 34.65
_diffrn_reflns_theta_min 1.6
_diffrn_standards_decay_% 0
_exptl_absorpt_coefficient_mu .615
_exptl_absorpt_correction_T_max 1
_exptl_absorpt_correction_T_min .94
_exptl_absorpt_correction_type multi-scan
_exptl_absorpt_process_details
;
SADABS; Sheldrick, 1996
;
_exptl_crystal_colour colourless
_exptl_crystal_density_diffrn 1.4
_exptl_crystal_description prism
_exptl_crystal_F_000 1112
_exptl_crystal_size_max .38
_exptl_crystal_size_mid .18
_exptl_crystal_size_min .19
_refine_diff_density_max .673
_refine_diff_density_min -.466
_refine_ls_goodness_of_fit_all .988
_refine_ls_goodness_of_fit_ref 1.039
_refine_ls_hydrogen_treatment refall
_refine_ls_matrix_type full
_refine_ls_number_constraints 0
_refine_ls_number_parameters 844
_refine_ls_number_reflns 16753
_refine_ls_number_restraints 0
_refine_ls_R_factor_all .062
_refine_ls_R_factor_gt .042
_refine_ls_shift/su_max .01
_refine_ls_shift/su_mean .0003
_refine_ls_structure_factor_coef F
_refine_ls_weighting_scheme calc
_refine_ls_wR_factor_all .053
_refine_ls_wR_factor_ref .049
_reflns_d_resolution_high .625
_reflns_d_resolution_low 12.69
_reflns_Friedel_coverage 0
_reflns_limit_h_max 16
_reflns_limit_h_min 0
_reflns_limit_k_max 21
_reflns_limit_k_min -21
_reflns_limit_l_max 29
_reflns_limit_l_min -31
_reflns_number_gt 16753
_reflns_number_total 21697
_reflns_threshold_expression 'F > 4.00 sig(F )'
_cod_data_source_file b505200a.txt
_cod_data_source_block H1203_9
_cod_original_sg_symbol_Hall -p_1
_cod_original_sg_symbol_H-M P_-1
_cod_original_formula_sum 'C58 H51 Cu1 F6 N2 P4'
_cod_database_code 7008622

loop_
_symmetry_equiv_pos_as_xyz
+x,+y,+z
-x,-y,-z

loop_
_atom_site_aniso_label
_atom_site_aniso_U_11
_atom_site_aniso_U_22
_atom_site_aniso_U_33
_atom_site_aniso_U_23
_atom_site_aniso_U_13
_atom_site_aniso_U_12
Cu 0.0177(1) 0.0160(1) 0.0150(1) 0.0047(1) 0.0046(1) 0.0026(1)
P1 0.0181(2) 0.0167(2) 0.0153(1) 0.0054(1) 0.0034(1) 0.0022(1)
P2 0.0183(2) 0.0155(1) 0.0171(2) 0.0051(1) 0.0046(1) 0.0028(1)
P3 0.0173(2) 0.0176(2) 0.0143(1) 0.0034(1) 0.0049(1) 0.0010(1)
N1 0.0212(5) 0.0224(6) 0.0202(5) 0.0073(4) 0.0047(4) 0.0021(4)
C11 0.0244(7) 0.0219(6) 0.0260(7) 0.0105(5) 0.0064(5) 0.0043(5)
C12 0.0235(8) 0.0346(10) 0.0610(13) 0.0235(9) 0.0175(8) 0.0059(7)
C111 0.0192(6) 0.0196(6) 0.0171(6) 0.0062(5) 0.0042(5) 0.0023(5)
C112 0.0240(7) 0.0206(6) 0.0201(6) 0.0068(5) 0.0051(5) 0.0037(5)
C113 0.0273(7) 0.0218(7) 0.0241(7) 0.0053(5) 0.0056(6) -0.0015(5)
C114 0.0228(7) 0.0319(8) 0.0236(7) 0.0071(6) 0.0016(5) -0.0032(6)
C115 0.0204(7) 0.0318(8) 0.0290(7) 0.0126(6) -0.0002(6) 0.0011(6)
C116 0.0222(6) 0.0226(7) 0.0256(7) 0.0100(5) 0.0015(5) 0.0023(5)
C121 0.0226(6) 0.0199(6) 0.0171(6) 0.0051(5) 0.0025(5) 0.0050(5)
C122 0.0260(7) 0.0261(7) 0.0232(7) 0.0064(6) 0.0054(5) 0.0072(6)
C123 0.0313(8) 0.0323(8) 0.0276(8) 0.0044(6) 0.0044(6) 0.0153(7)
C124 0.0425(10) 0.0249(8) 0.0319(8) 0.0033(6) -0.0008(7) 0.0146(7)
C125 0.0442(10) 0.0195(7) 0.0362(9) 0.0099(6) 0.0038(8) 0.0053(7)
C126 0.0312(8) 0.0205(6) 0.0260(7) 0.0090(5) 0.0060(6) 0.0025(6)
C131 0.0210(6) 0.0176(6) 0.0176(6) 0.0075(5) 0.0053(5) 0.0028(5)
C132 0.0234(6) 0.0223(6) 0.0186(6) 0.0074(5) 0.0048(5) -0.0002(5)
C133 0.0248(7) 0.0285(7) 0.0273(7) 0.0115(6) 0.0098(6) 0.0001(6)
C134 0.0342(8) 0.0265(7) 0.0254(7) 0.0106(6) 0.0151(6) 0.0058(6)
C135 0.0344(8) 0.0231(7) 0.0190(6) 0.0059(5) 0.0089(6) 0.0032(6)
C136 0.0259(7) 0.0200(6) 0.0175(6) 0.0049(5) 0.0040(5) 0.0012(5)
C211 0.0199(6) 0.0160(6) 0.0236(6) 0.0066(5) 0.0036(5) 0.0035(5)
C212 0.0233(7) 0.0216(6) 0.0291(7) 0.0061(6) 0.0080(6) 0.0022(5)
C213 0.0229(7) 0.0244(7) 0.0455(10) 0.0086(7) 0.0105(7) 0.0015(6)
C214 0.0226(7) 0.0210(7) 0.0492(11) 0.0076(7) 0.0000(7) -0.0006(6)
C215 0.0305(8) 0.0219(7) 0.0317(8) 0.0000(6) -0.0017(6) 0.0000(6)
C216 0.0269(7) 0.0208(6) 0.0252(7) 0.0037(5) 0.0045(6) 0.0028(5)
C221 0.0203(6) 0.0178(6) 0.0195(6) 0.0050(5) 0.0055(5) 0.0033(5)
C222 0.0306(8) 0.0250(7) 0.0244(7) 0.0100(6) 0.0116(6) 0.0086(6)
C223 0.0363(9) 0.0333(8) 0.0268(7) 0.0121(6) 0.0159(7) 0.0085(7)
C224 0.0231(7) 0.0286(7) 0.0246(7) 0.0004(6) 0.0089(6) 0.0023(6)
C225 0.0215(7) 0.0226(7) 0.0278(7) 0.0028(5) 0.0063(5) 0.0052(5)
C226 0.0225(6) 0.0203(6) 0.0259(7) 0.0079(5) 0.0077(5) 0.0055(5)
C231 0.0194(6) 0.0199(6) 0.0181(6) 0.0066(5) 0.0057(5) 0.0041(5)
C232 0.0211(6) 0.0206(6) 0.0217(6) 0.0077(5) 0.0058(5) 0.0017(5)
C233 0.0213(7) 0.0294(7) 0.0225(7) 0.0089(6) 0.0023(5) 0.0011(6)
C234 0.0302(8) 0.0364(9) 0.0275(8) 0.0174(7) 0.0018(6) 0.0051(7)
C235 0.0391(9) 0.0281(8) 0.0349(9) 0.0196(7) 0.0017(7) 0.0014(7)
C236 0.0300(8) 0.0215(7) 0.0280(7) 0.0118(6) 0.0015(6) 0.0007(6)
C311 0.0185(6) 0.0182(6) 0.0194(6) 0.0042(5) 0.0061(5) 0.0020(5)
C312 0.0212(6) 0.0221(6) 0.0206(6) 0.0015(5) 0.0045(5) 0.0012(5)
C313 0.0224(7) 0.0262(7) 0.0312(8) 0.0007(6) 0.0018(6) -0.0011(6)
C314 0.0209(7) 0.0278(8) 0.0447(10) 0.0066(7) 0.0097(7) -0.0019(6)
C315 0.0245(7) 0.0337(8) 0.0360(9) 0.0092(7) 0.0152(7) 0.0008(6)
C316 0.0222(7) 0.0290(7) 0.0223(7) 0.0055(6) 0.0088(5) 0.0000(5)
C321 0.0200(6) 0.0251(6) 0.0156(5) 0.0053(5) 0.0063(5) 0.0031(5)
C322 0.0246(7) 0.0283(7) 0.0264(7) 0.0121(6) 0.0090(6) 0.0037(6)
C323 0.0329(8) 0.0422(10) 0.0328(8) 0.0235(8) 0.0135(7) 0.0115(7)
C324 0.0368(9) 0.0557(12) 0.0232(7) 0.0191(8) 0.0065(7) 0.0125(8)
C325 0.0361(9) 0.0475(11) 0.0197(7) 0.0076(7) -0.0024(6) 0.0024(8)
C326 0.0295(8) 0.0295(8) 0.0191(6) 0.0051(6) 0.0009(6) -0.0012(6)
C331 0.0220(6) 0.0187(6) 0.0162(5) 0.0032(5) 0.0043(5) 0.0017(5)
C332 0.0227(6) 0.0207(6) 0.0227(6) 0.0040(5) 0.0064(5) 0.0013(5)
C333 0.0288(8) 0.0209(7) 0.0294(8) 0.0045(6) 0.0077(6) -0.0015(6)
C334 0.0406(9) 0.0195(7) 0.0316(8) 0.0020(6) 0.0107(7) 0.0041(6)
C335 0.0397(9) 0.0239(7) 0.0323(8) 0.0028(6) 0.0173(7) 0.0091(7)
C336 0.0300(8) 0.0239(7) 0.0238(7) 0.0046(5) 0.0131(6) 0.0049(6)
P 0.0291(2) 0.0273(2) 0.0316(2) 0.0130(2) -0.0005(2) -0.0011(2)
F1 0.0366(6) 0.0413(6) 0.0422(6) 0.0170(5) 0.0102(5) -0.0026(5)
F2 0.0494(8) 0.0753(11) 0.0989(13) 0.0659(10) -0.0058(8) -0.0194(7)
F3 0.0328(6) 0.0452(7) 0.0394(6) 0.0176(5) -0.0005(5) 0.0050(5)
F4 0.0469(8) 0.0820(11) 0.0758(11) 0.0539(9) -0.0221(7) -0.0128(7)
F5 0.0605(10) 0.0417(8) 0.1006(13) -0.0122(8) 0.0140(9) 0.0187(7)
F6 0.0822(11) 0.0659(10) 0.0365(7) 0.0013(7) 0.0283(7) 0.0041(8)
N2 0.0731(19) 0.089(2) 0.107(2) 0.0374(19) 0.0377(18) 0.0005(16)
C21 0.0673(17) 0.0431(12) 0.0560(15) 0.0095(11) 0.0225(13) -0.0035(11)
C22 0.0589(19) 0.066(2) 0.082(2) -0.004(2) 0.0093(17) -0.0062(16)

loop_
_atom_site_label
_atom_site_type_symbol
_atom_site_thermal_displace_type
_atom_site_fract_x
_atom_site_fract_y
_atom_site_fract_z
_atom_site_occupancy
_atom_site_U_iso_or_equiv
_atom_site_calc_flag
_atom_site_refinement_flags
Cu Cu Uani 0.29163(2) 0.14833(1) 0.25400(1) 1.000 0.0161(1) . .
P1 P Uani 0.39452(4) 0.08705(3) 0.35348(2) 1.000 0.0167(1) . .
P2 P Uani 0.25748(4) 0.32338(3) 0.26796(2) 1.000 0.0168(1) . .
P3 P Uani 0.36878(3) 0.08327(3) 0.15288(2) 1.000 0.0165(1) . .
N1 N Uani 0.09449(13) 0.08358(10) 0.23141(7) 1.000 0.0212(3) . .
C11 C Uani -0.00886(15) 0.05631(12) 0.23402(9) 1.000 0.0234(4) . .
C12 C Uani -0.13920(19) 0.02046(17) 0.23912(14) 1.000 0.0366(6) . .
C111 C Uani 0.55364(14) 0.15910(11) 0.41146(7) 1.000 0.0186(3) . .
C112 C Uani 0.57617(15) 0.26776(12) 0.42143(8) 1.000 0.0215(4) . .
C113 C Uani 0.69035(16) 0.32770(13) 0.47071(9) 1.000 0.0250(4) . .
C114 C Uani 0.78348(16) 0.27958(14) 0.51043(9) 1.000 0.0274(4) . .
C115 C Uani 0.76299(16) 0.17122(14) 0.49998(9) 1.000 0.0276(4) . .
C116 C Uani 0.64858(15) 0.11084(13) 0.45108(9) 1.000 0.0238(4) . .
C121 C Uani 0.42918(14) -0.04902(11) 0.32925(8) 1.000 0.0203(3) . .
C122 C Uani 0.52666(16) -0.06981(13) 0.29212(9) 1.000 0.0252(4) . .
C123 C Uani 0.55454(18) -0.17189(14) 0.26948(10) 1.000 0.0312(5) . .
C124 C Uani 0.4838(2) -0.25465(14) 0.28265(10) 1.000 0.0354(5) . .
C125 C Uani 0.3877(2) -0.23498(13) 0.31930(11) 1.000 0.0341(5) . .
C126 C Uani 0.36022(17) -0.13228(12) 0.34293(9) 1.000 0.0258(4) . .
C131 C Uani 0.29784(14) 0.09278(11) 0.42017(7) 1.000 0.0182(3) . .
C132 C Uani 0.16621(15) 0.04424(12) 0.39549(8) 1.000 0.0214(3) . .
C133 C Uani 0.08403(16) 0.05952(13) 0.44207(9) 1.000 0.0258(4) . .
C134 C Uani 0.13229(18) 0.12155(13) 0.51379(9) 1.000 0.0267(4) . .
C135 C Uani 0.26363(17) 0.16636(13) 0.53949(9) 1.000 0.0252(4) . .
C136 C Uani 0.34622(15) 0.15275(12) 0.49306(8) 1.000 0.0216(4) . .
C211 C Uani 0.40199(14) 0.42373(11) 0.30841(8) 1.000 0.0200(3) . .
C212 C Uani 0.49785(16) 0.42710(12) 0.27021(9) 1.000 0.0247(4) . .
C213 C Uani 0.61680(17) 0.49347(14) 0.30293(11) 1.000 0.0309(5) . .
C214 C Uani 0.64178(17) 0.55684(13) 0.37419(12) 1.000 0.0332(5) . .
C215 C Uani 0.54715(18) 0.55538(13) 0.41190(10) 1.000 0.0314(4) . .
C216 C Uani 0.42713(16) 0.48960(12) 0.37952(9) 1.000 0.0252(4) . .
C221 C Uani 0.14585(14) 0.36636(11) 0.32435(8) 1.000 0.0192(3) . .
C222 C Uani 0.12979(17) 0.31240(13) 0.37540(9) 1.000 0.0251(4) . .
C223 C Uani 0.04497(18) 0.34268(15) 0.41912(10) 1.000 0.0299(5) . .
C224 C Uani -0.02429(16) 0.42661(13) 0.41162(9) 1.000 0.0263(4) . .
C225 C Uani -0.00827(15) 0.48121(12) 0.36130(9) 1.000 0.0247(4) . .
C226 C Uani 0.07666(15) 0.45159(12) 0.31779(9) 1.000 0.0223(4) . .
C231 C Uani 0.17615(14) 0.35187(11) 0.18217(8) 1.000 0.0187(3) . .
C232 C Uani 0.07962(14) 0.27366(12) 0.13053(8) 1.000 0.0208(3) . .
C233 C Uani 0.00800(15) 0.29227(13) 0.06625(9) 1.000 0.0248(4) . .
C234 C Uani 0.03256(18) 0.38886(15) 0.05224(10) 1.000 0.0308(5) . .
C235 C Uani 0.1285(2) 0.46650(15) 0.10262(10) 1.000 0.0337(5) . .
C236 C Uani 0.20070(17) 0.44843(13) 0.16736(9) 1.000 0.0269(4) . .
C311 C Uani 0.53824(14) 0.14056(11) 0.16548(8) 1.000 0.0187(3) . .
C312 C Uani 0.61043(15) 0.19813(12) 0.23585(8) 1.000 0.0224(3) . .
C313 C Uani 0.73471(16) 0.25282(14) 0.24792(10) 1.000 0.0291(4) . .
C314 C Uani 0.78847(17) 0.25083(14) 0.18967(11) 1.000 0.0318(5) . .
C315 C Uani 0.71884(17) 0.19236(15) 0.11939(10) 1.000 0.0303(5) . .
C316 C Uani 0.59477(15) 0.13734(13) 0.10715(9) 1.000 0.0244(4) . .
C321 C Uani 0.28391(14) 0.10658(12) 0.06556(7) 1.000 0.0200(3) . .
C322 C Uani 0.31280(16) 0.20213(13) 0.05016(9) 1.000 0.0252(4) . .
C323 C Uani 0.24319(18) 0.22085(16) -0.01476(10) 1.000 0.0324(5) . .
C324 C Uani 0.1429(2) 0.14603(18) -0.06415(10) 1.000 0.0370(6) . .
C325 C Uani 0.1123(2) 0.05211(17) -0.04901(10) 1.000 0.0367(5) . .
C326 C Uani 0.18279(17) 0.03175(14) 0.01535(9) 1.000 0.0276(4) . .
C331 C Uani 0.36405(14) -0.05993(11) 0.12810(7) 1.000 0.0195(3) . .
C332 C Uani 0.26549(15) -0.11874(12) 0.14414(8) 1.000 0.0224(3) . .
C333 C Uani 0.25387(17) -0.22839(13) 0.12595(9) 1.000 0.0271(4) . .
C334 C Uani 0.3413(2) -0.27983(13) 0.09147(10) 1.000 0.0313(5) . .
C335 C Uani 0.4398(2) -0.22227(14) 0.07550(10) 1.000 0.0312(5) . .
C336 C Uani 0.45159(17) -0.11253(13) 0.09355(9) 1.000 0.0251(4) . .
P P Uani -0.05199(5) -0.26385(4) 0.26141(3) 1.000 0.0302(1) . .
F1 F Uani 0.03929(12) -0.17744(10) 0.24318(7) 1.000 0.0395(3) . .
F2 F Uani -0.14580(15) -0.34765(14) 0.27905(10) 1.000 0.0729(6) . .
F3 F Uani -0.17382(11) -0.25198(10) 0.19784(7) 1.000 0.0399(4) . .
F4 F Uani 0.06694(15) -0.27335(14) 0.32622(9) 1.000 0.0704(6) . .
F5 F Uani -0.01099(16) -0.35460(12) 0.20524(11) 1.000 0.0742(6) . .
F6 F Uani -0.09390(17) -0.16976(13) 0.31729(8) 1.000 0.0619(5) . .
N2 N Uani -0.5282(3) -0.5450(3) 0.0792(2) 1.000 0.0858(11) . .
C21 C Uani -0.4186(3) -0.5281(2) 0.08618(15) 1.000 0.0557(9) . .
C22 C Uani -0.2791(4) -0.5104(3) 0.0928(3) 1.000 0.0758(11) . .
H12A H Uiso -0.148(3) -0.044(3) 0.2385(19) 1.000 0.084(11) . .
H12B H Uiso -0.206(3) 0.030(2) 0.1971(16) 1.000 0.062(8) . .
H12C H Uiso -0.149(3) 0.065(3) 0.279(2) 1.000 0.078(11) . .
H112 H Uiso 0.516(2) 0.3010(18) 0.3960(13) 1.000 0.038(6) . .
H113 H Uiso 0.700(2) 0.399(2) 0.4787(13) 1.000 0.040(6) . .
H114 H Uiso 0.858(2) 0.3188(19) 0.5444(13) 1.000 0.038(6) . .
H115 H Uiso 0.828(2) 0.1360(18) 0.5265(13) 1.000 0.037(6) . .
H116 H Uiso 0.637(2) 0.0403(19) 0.4437(12) 1.000 0.036(6) . .
H122 H Uiso 0.575(2) -0.0116(16) 0.2819(11) 1.000 0.023(5) . .
H123 H Uiso 0.621(2) -0.1847(18) 0.2464(12) 1.000 0.033(6) . .
H124 H Uiso 0.507(2) -0.327(2) 0.2679(13) 1.000 0.043(6) . .
H125 H Uiso 0.342(2) -0.293(2) 0.3311(14) 1.000 0.048(7) . .
H126 H Uiso 0.296(2) -0.1186(17) 0.3682(12) 1.000 0.030(5) . .
H132 H Uiso 0.1341(19) 0.0016(16) 0.3475(11) 1.000 0.022(5) . .
H133 H Uiso -0.007(2) 0.0271(17) 0.4227(12) 1.000 0.032(6) . .
H134 H Uiso 0.074(2) 0.135(2) 0.5458(14) 1.000 0.045(7) . .
H135 H Uiso 0.300(2) 0.2049(17) 0.5862(12) 1.000 0.030(5) . .
H136 H Uiso 0.439(2) 0.1838(16) 0.5124(11) 1.000 0.025(5) . .
H212 H Uiso 0.4825(19) 0.3817(15) 0.2205(11) 1.000 0.020(5) . .
H213 H Uiso 0.683(2) 0.4929(19) 0.2767(13) 1.000 0.040(6) . .
H214 H Uiso 0.719(2) 0.5978(18) 0.3952(13) 1.000 0.035(6) . .
H215 H Uiso 0.563(2) 0.596(2) 0.4575(13) 1.000 0.040(6) . .
H216 H Uiso 0.363(2) 0.4913(17) 0.4063(12) 1.000 0.032(6) . .
H222 H Uiso 0.173(2) 0.2523(18) 0.3796(12) 1.000 0.033(6) . .
H223 H Uiso 0.034(2) 0.3054(18) 0.4511(13) 1.000 0.038(6) . .
H224 H Uiso -0.082(2) 0.4458(18) 0.4378(13) 1.000 0.035(6) . .
H225 H Uiso -0.053(2) 0.5402(18) 0.3555(12) 1.000 0.036(6) . .
H226 H Uiso 0.087(2) 0.4876(16) 0.2841(11) 1.000 0.027(5) . .
H232 H Uiso 0.064(2) 0.2091(16) 0.1391(11) 1.000 0.026(5) . .
H233 H Uiso -0.056(2) 0.2388(18) 0.0310(12) 1.000 0.036(6) . .
H234 H Uiso -0.013(2) 0.4003(17) 0.0088(12) 1.000 0.032(6) . .
H235 H Uiso 0.148(3) 0.531(2) 0.0934(15) 1.000 0.054(8) . .
H236 H Uiso 0.268(2) 0.5027(16) 0.2016(11) 1.000 0.026(5) . .
H312 H Uiso 0.571(2) 0.2002(16) 0.2753(11) 1.000 0.027(5) . .
H313 H Uiso 0.783(3) 0.288(2) 0.2950(14) 1.000 0.048(7) . .
H314 H Uiso 0.870(2) 0.291(2) 0.1972(13) 1.000 0.044(7) . .
H315 H Uiso 0.754(2) 0.190(2) 0.0790(14) 1.000 0.045(7) . .
H316 H Uiso 0.545(2) 0.1019(16) 0.0605(11) 1.000 0.024(5) . .
H322 H Uiso 0.379(2) 0.2535(17) 0.0846(12) 1.000 0.029(5) . .
H323 H Uiso 0.264(2) 0.286(2) -0.0246(13) 1.000 0.041(6) . .
H324 H Uiso 0.093(2) 0.160(2) -0.1073(14) 1.000 0.046(7) . .
H325 H Uiso 0.040(2) 0.001(2) -0.0843(13) 1.000 0.040(6) . .
H326 H Uiso 0.159(2) -0.033(2) 0.0254(13) 1.000 0.041(6) . .
H332 H Uiso 0.210(2) -0.0828(17) 0.1686(12) 1.000 0.033(6) . .
H333 H Uiso 0.188(2) -0.2648(18) 0.1376(12) 1.000 0.033(6) . .
H334 H Uiso 0.337(2) -0.3570(19) 0.0781(13) 1.000 0.040(6) . .
H335 H Uiso 0.501(2) -0.2564(19) 0.0532(13) 1.000 0.040(6) . .
H336 H Uiso 0.522(2) -0.0725(17) 0.0842(11) 1.000 0.028(5) . .
H22A H Uiso -0.232(5) -0.568(4) 0.096(3) 1.000 0.14(2) . .
H22B H Uiso -0.250(5) -0.464(5) 0.130(3) 1.000 0.16(2) . .
H22C H Uiso -0.268(3) -0.478(3) 0.053(2) 1.000 0.080(11) . .

loop_
_atom_type_symbol
_atom_type_description
_atom_type_oxidation_number
_atom_type_number_in_cell
_atom_type_scat_dispersion_real
_atom_type_scat_dispersion_imag
_atom_type_scat_source
C ? 0 116 .002 .002 'Int Tables Vol IV Tables 2.2B and 2.3.1'
H ? 0 102 0 0 'Int Tables Vol IV Tables 2.2B and 2.3.1'
Cu ? 0 2 .263 1.266 'Int Tables Vol IV Tables 2.2B and 2.3.1'
N ? 0 4 .004 .003 'Int Tables Vol IV Tables 2.2B and 2.3.1'
F ? 0 12 .014 .01 'Int Tables Vol IV Tables 2.2B and 2.3.1'
P ? 0 8 .09 .095 'Int Tables Vol IV Tables 2.2B and 2.3.1'

loop_
_diffrn_attenuator_code
_diffrn_attenuator_scale
? ?

loop_
_geom_angle_atom_site_label_1
_geom_angle_atom_site_label_2
_geom_angle_atom_site_label_3
_geom_angle
_geom_angle_site_symmetry_1
_geom_angle_site_symmetry_2
_geom_angle_site_symmetry_3
_geom_angle_publ_flag
P1 Cu P2 121.89(2) . . . yes
P1 Cu P3 111.67(2) . . . yes
P1 Cu N1 102.39(4) . . . yes
P2 Cu P3 112.07(2) . . . yes
P2 Cu N1 97.49(4) . . . yes
P3 Cu N1 109.08(4) . . . yes
Cu P1 C111 117.18(5) . . . yes
Cu P1 C121 114.86(5) . . . yes
Cu P1 C131 112.86(5) . . . yes
C111 P1 C121 102.95(7) . . . yes
C111 P1 C131 101.76(6) . . . yes
C121 P1 C131 105.68(7) . . . yes
Cu P2 C211 117.45(5) . . . yes
Cu P2 C221 114.34(5) . . . yes
Cu P2 C231 113.61(5) . . . yes
C211 P2 C221 103.42(7) . . . yes
C211 P2 C231 104.49(7) . . . yes
C221 P2 C231 101.74(7) . . . yes
Cu P3 C311 112.43(5) . . . yes
Cu P3 C321 118.24(5) . . . yes
Cu P3 C331 113.69(5) . . . yes
C311 P3 C321 101.75(7) . . . yes
C311 P3 C331 107.19(7) . . . yes
C321 P3 C331 102.19(7) . . . yes
F1 P F5 90.40(8) . . . yes
F1 P F6 88.57(8) . . . yes
F2 P F3 89.10(8) . . . yes
F2 P F4 90.55(10) . . . yes
F2 P F5 90.59(10) . . . yes
F2 P F6 90.42(10) . . . yes
F3 P F4 178.23(9) . . . yes
F3 P F5 90.59(9) . . . yes
F3 P F6 88.54(8) . . . yes
F4 P F5 91.14(10) . . . yes
F4 P F6 89.73(9) . . . yes
F5 P F6 178.65(10) . . . yes
F1 P F2 178.40(9) . . . yes
F1 P F3 89.63(7) . . . yes
F1 P F4 90.69(8) . . . yes
Cu N1 C11 166.10(13) . . . yes
N1 C11 C12 178.41(19) . . . yes
P1 C111 C112 118.50(11) . . . yes
P1 C111 C116 122.20(12) . . . yes
C112 C111 C116 119.06(14) . . . no
C111 C112 C113 120.64(15) . . . no
C11 C12 H12B 108.7(19) . . . no
C11 C12 H12C 105(2) . . . no
H12A C12 H12B 108(3) . . . no
H12A C12 H12C 115(3) . . . no
H12B C12 H12C 107(3) . . . no
C11 C12 H12A 112(2) . . . no
C112 C113 C114 120.04(16) . . . no
C113 C114 C115 119.74(16) . . . no
C114 C115 C116 120.51(16) . . . no
C111 C116 C115 119.99(16) . . . no
P1 C121 C122 117.38(12) . . . yes
P1 C121 C126 123.46(12) . . . yes
C122 C121 C126 119.10(15) . . . no
C121 C122 C123 120.53(16) . . . no
C122 C123 C124 119.84(18) . . . no
C123 C124 C125 120.07(18) . . . no
C124 C125 C126 120.34(17) . . . no
C121 C126 C125 120.10(17) . . . no
P1 C131 C136 122.14(12) . . . yes
C132 C131 C136 118.79(14) . . . no
P1 C131 C132 118.74(10) . . . yes
C131 C132 C133 120.40(14) . . . no
C132 C133 C134 120.23(16) . . . no
C133 C134 C135 119.73(17) . . . no
C134 C135 C136 120.47(15) . . . no
C131 C136 C135 120.30(15) . . . no
C212 C211 C216 118.79(14) . . . no
P2 C211 C216 122.04(12) . . . yes
P2 C211 C212 118.79(11) . . . yes
C111 C112 H112 120.7(15) . . . no
C113 C112 H112 118.6(15) . . . no
C211 C212 C213 120.55(15) . . . no
C114 C113 H113 120.9(15) . . . no
C212 C213 C214 120.11(17) . . . no
C112 C113 H113 119.0(14) . . . no
C115 C114 H114 119.5(16) . . . no
C113 C114 H114 120.8(16) . . . no
C213 C214 C215 119.81(18) . . . no
C114 C115 H115 120.9(14) . . . no
C116 C115 H115 118.6(14) . . . no
C214 C215 C216 120.61(17) . . . no
C115 C116 H116 120.0(14) . . . no
C211 C216 C215 120.11(16) . . . no
C111 C116 H116 120.0(14) . . . no
P2 C221 C222 118.82(12) . . . yes
P2 C221 C226 121.89(12) . . . yes
C222 C221 C226 119.30(15) . . . no
C123 C122 H122 120.0(13) . . . no
C221 C222 C223 120.39(16) . . . no
C121 C122 H122 119.5(13) . . . no
C122 C123 H123 120.0(15) . . . no
C222 C223 C224 119.85(17) . . . no
C124 C123 H123 120.1(15) . . . no
C123 C124 H124 119.1(14) . . . no
C125 C124 H124 120.7(14) . . . no
C223 C224 C225 120.16(16) . . . no
C224 C225 C226 120.20(15) . . . no
C126 C125 H125 119.9(15) . . . no
C124 C125 H125 119.7(15) . . . no
C121 C126 H126 119.3(14) . . . no
C221 C226 C225 120.09(15) . . . no
C125 C126 H126 120.6(14) . . . no
P2 C231 C232 117.49(11) . . . yes
P2 C231 C236 123.48(12) . . . yes
C232 C231 C236 118.96(14) . . . no
C131 C132 H132 119.4(13) . . . no
C231 C232 C233 120.64(15) . . . no
C133 C132 H132 120.2(13) . . . no
C232 C233 C234 119.95(16) . . . no
C132 C133 H133 118.2(13) . . . no
C134 C133 H133 121.6(13) . . . no
C233 C234 C235 119.92(17) . . . no
C135 C134 H134 119.9(15) . . . no
C133 C134 H134 120.4(15) . . . no
C134 C135 H135 122.7(14) . . . no
C136 C135 H135 116.8(14) . . . no
C234 C235 C236 120.45(18) . . . no
C231 C236 C235 120.07(16) . . . no
C131 C136 H136 120.4(12) . . . no
C135 C136 H136 119.3(12) . . . no
P3 C311 C316 123.19(12) . . . yes
P3 C311 C312 117.97(11) . . . yes
C312 C311 C316 118.59(14) . . . no
C213 C212 H212 119.2(12) . . . no
C211 C212 H212 120.2(12) . . . no
C311 C312 C313 120.85(15) . . . no
C212 C213 H213 119.6(14) . . . no
C214 C213 H213 120.3(15) . . . no
C312 C313 C314 120.06(16) . . . no
C313 C314 C315 119.82(17) . . . no
C215 C214 H214 120.6(15) . . . no
C213 C214 H214 119.6(15) . . . no
C216 C215 H215 119.5(15) . . . no
C314 C315 C316 120.27(17) . . . no
C214 C215 H215 119.9(15) . . . no
C215 C216 H216 118.9(14) . . . no
C211 C216 H216 121.0(13) . . . no
C311 C316 C315 120.38(15) . . . no
P3 C321 C322 120.81(11) . . . yes
C322 C321 C326 118.78(14) . . . no
P3 C321 C326 120.26(13) . . . yes
C223 C222 H222 118.6(13) . . . no
C221 C222 H222 121.0(13) . . . no
C321 C322 C323 120.26(16) . . . no
C222 C223 H223 119.1(15) . . . no
C322 C323 C324 120.43(19) . . . no
C224 C223 H223 121.0(15) . . . no
C225 C224 H224 118.4(16) . . . no
C223 C224 H224 121.4(16) . . . no
C323 C324 C325 119.78(18) . . . no
C224 C225 H225 122.3(13) . . . no
C226 C225 H225 117.5(13) . . . no
C324 C325 C326 120.31(19) . . . no
C225 C226 H226 120.3(13) . . . no
C221 C226 H226 119.6(13) . . . no
C321 C326 C325 120.42(17) . . . no
P3 C331 C332 117.17(11) . . . yes
C332 C331 C336 119.10(14) . . . no
P3 C331 C336 123.72(12) . . . yes
C233 C232 H232 119.6(13) . . . no
C331 C332 C333 120.72(15) . . . no
C231 C232 H232 119.8(13) . . . no
C232 C233 H233 120.5(15) . . . no
C234 C233 H233 119.5(15) . . . no
C332 C333 C334 119.67(16) . . . no
C233 C234 H234 119.9(14) . . . no
C235 C234 H234 120.2(14) . . . no
C333 C334 C335 120.13(17) . . . no
C234 C235 H235 121.0(18) . . . no
C334 C335 C336 120.35(18) . . . no
C236 C235 H235 118.5(18) . . . no
C331 C336 C335 120.04(17) . . . no
C231 C236 H236 120.3(13) . . . no
C235 C236 H236 119.6(13) . . . no
C313 C312 H312 121.1(13) . . . no
C311 C312 H312 118.1(13) . . . no
C312 C313 H313 119.9(19) . . . no
C314 C313 H313 120.0(19) . . . no
C315 C314 H314 119.9(15) . . . no
C313 C314 H314 120.2(15) . . . no
C314 C315 H315 121.0(15) . . . no
C316 C315 H315 118.7(15) . . . no
C311 C316 H316 118.2(14) . . . no
C315 C316 H316 121.3(14) . . . no
N2 C21 C22 177.7(4) . . . yes
C321 C322 H322 118.9(14) . . . no
C323 C322 H322 120.8(14) . . . no
C322 C323 H323 119.4(14) . . . no
C324 C323 H323 120.2(14) . . . no
C325 C324 H324 119.8(16) . . . no
C323 C324 H324 120.4(16) . . . no
C326 C325 H325 121.4(16) . . . no
C324 C325 H325 118.3(16) . . . no
C321 C326 H326 120.4(14) . . . no
C325 C326 H326 119.1(14) . . . no
C333 C332 H332 121.0(14) . . . no
C331 C332 H332 118.2(14) . . . no
C332 C333 H333 118.5(15) . . . no
C334 C333 H333 121.8(15) . . . no
C335 C334 H334 117.6(13) . . . no
C333 C334 H334 122.2(13) . . . no
C334 C335 H335 120.7(16) . . . no
C336 C335 H335 118.9(16) . . . no
C331 C336 H336 119.6(13) . . . no
C335 C336 H336 120.3(13) . . . no
C21 C22 H22A 117(3) . . . no
C21 C22 H22B 104(4) . . . no
C21 C22 H22C 107.5(19) . . . no
H22A C22 H22B 108(5) . . . no
H22A C22 H22C 114(4) . . . no
H22B C22 H22C 105(5) . . . no

loop_
_geom_bond_atom_site_label_1
_geom_bond_atom_site_label_2
_geom_bond_distance
_geom_bond_site_symmetry_1
_geom_bond_site_symmetry_2
_geom_bond_publ_flag
Cu P1 2.3460(5) . . yes
Cu P2 2.3311(5) . . yes
Cu P3 2.3206(5) . . yes
Cu N1 2.0966(14) . . yes
P1 C111 1.8297(15) . . yes
P1 C121 1.8344(16) . . yes
P1 C131 1.8369(15) . . yes
P2 C211 1.8286(16) . . yes
P2 C221 1.8332(16) . . yes
P2 C231 1.8324(15) . . yes
P3 C311 1.8314(16) . . yes
P3 C321 1.8373(14) . . yes
P3 C331 1.8331(16) . . yes
P F6 1.6104(18) . . yes
P F2 1.5938(19) . . yes
P F3 1.6051(14) . . yes
P F1 1.6083(15) . . yes
P F5 1.5815(19) . . yes
P F4 1.5908(18) . . yes
N1 C11 1.144(2) . . yes
N2 C21 1.133(5) . . yes
C11 C12 1.462(3) . . no
C111 C112 1.400(2) . . no
C111 C116 1.404(2) . . no
C112 C113 1.394(2) . . no
C12 H12B 0.99(3) . . no
C12 H12C 0.89(4) . . no
C12 H12A 0.85(4) . . no
C113 C114 1.392(2) . . no
C114 C115 1.393(3) . . no
C115 C116 1.395(2) . . no
C121 C122 1.405(2) . . no
C121 C126 1.396(2) . . no
C122 C123 1.392(3) . . no
C123 C124 1.396(3) . . no
C124 C125 1.385(3) . . no
C125 C126 1.400(3) . . no
C131 C136 1.402(2) . . no
C131 C132 1.407(2) . . no
C132 C133 1.397(2) . . no
C133 C134 1.392(2) . . no
C134 C135 1.391(3) . . no
C135 C136 1.397(2) . . no
C211 C212 1.404(2) . . no
C211 C216 1.402(2) . . no
C112 H112 0.92(2) . . no
C212 C213 1.394(3) . . no
C213 C214 1.393(3) . . no
C113 H113 0.91(3) . . no
C214 C215 1.383(3) . . no
C114 H114 0.92(2) . . no
C115 H115 0.97(2) . . no
C215 C216 1.399(3) . . no
C116 H116 0.90(3) . . no
C221 C222 1.399(2) . . no
C221 C226 1.402(2) . . no
C122 H122 0.98(2) . . no
C222 C223 1.399(3) . . no
C123 H123 0.93(2) . . no
C223 C224 1.390(3) . . no
C224 C225 1.392(2) . . no
C124 H124 1.00(3) . . no
C225 C226 1.395(2) . . no
C125 H125 0.98(3) . . no
C126 H126 0.94(2) . . no
C231 C232 1.406(2) . . no
C231 C236 1.400(2) . . no
C232 C233 1.390(2) . . no
C132 H132 0.94(2) . . no
C133 H133 0.97(2) . . no
C233 C234 1.393(3) . . no
C134 H134 0.98(2) . . no
C234 C235 1.390(3) . . no
C235 C236 1.397(3) . . no
C135 H135 0.90(2) . . no
C136 H136 0.98(2) . . no
C311 C312 1.399(2) . . no
C311 C316 1.407(2) . . no
C312 C313 1.393(2) . . no
C212 H212 0.98(2) . . no
C313 C314 1.390(3) . . no
C213 H213 0.96(2) . . no
C214 H214 0.89(2) . . no
C314 C315 1.394(3) . . no
C215 H215 0.89(2) . . no
C315 C316 1.393(3) . . no
C216 H216 0.95(2) . . no
C321 C326 1.399(2) . . no
C321 C322 1.402(2) . . no
C322 C323 1.394(3) . . no
C222 H222 0.96(2) . . no
C323 C324 1.389(3) . . no
C223 H223 0.91(2) . . no
C324 C325 1.383(3) . . no
C224 H224 0.90(2) . . no
C225 H225 0.96(2) . . no
C325 C326 1.398(3) . . no
C226 H226 0.93(2) . . no
C331 C336 1.402(2) . . no
C331 C332 1.400(2) . . no
C332 C333 1.397(2) . . no
C232 H232 0.92(2) . . no
C333 C334 1.394(3) . . no
C233 H233 0.95(2) . . no
C234 H234 0.92(2) . . no
C334 C335 1.390(3) . . no
C335 C336 1.398(3) . . no
C235 H235 0.94(3) . . no
C236 H236 0.97(2) . . no
C312 H312 0.96(2) . . no
C313 H313 0.93(3) . . no
C314 H314 0.94(2) . . no
C315 H315 0.95(2) . . no
C316 H316 0.92(2) . . no
C21 C22 1.447(6) . . no
C322 H322 0.94(2) . . no
C323 H323 0.95(3) . . no
C324 H324 0.95(3) . . no
C325 H325 0.98(2) . . no
C326 H326 0.96(3) . . no
C332 H332 0.93(2) . . no
C333 H333 0.92(2) . . no
C334 H334 0.99(3) . . no
C335 H335 0.95(2) . . no
C336 H336 0.96(2) . . no
C22 H22A 0.95(6) . . no
C22 H22B 0.81(6) . . no
C22 H22C 1.00(4) . . no

loop_
_geom_contact_atom_site_label_1
_geom_contact_atom_site_label_2
_geom_contact_distance
_geom_contact_site_symmetry_1
_geom_contact_site_symmetry_2
_geom_contact_publ_flag
Cu H112 3.29(2) . . no
Cu H132 3.56(2) . . no
Cu H222 3.10(2) . . no
Cu H232 3.17(2) . . no
Cu H312 2.89(2) . . no
Cu H332 3.06(2) . . no
P1 H312 3.20(2) . . no
F1 C12 3.339(3) . . no
F1 C11 3.213(2) . . no
F2 C213 3.359(3) . 1_445 no
F2 C225 3.309(3) . 1_545 no
F3 C324 3.331(3) . 2_555 no
F4 C114 3.230(2) . 2_656 no
F4 C115 3.329(2) . 2_656 no
F5 C22 3.327(5) . . no
F6 C12 3.259(3) . . no
F6 C134 3.345(2) . 2_556 no
F1 H132 2.67(2) . . no
F1 H324 2.76(3) . 2_555 no
F1 H12A 2.74(4) . . no
F2 H22B 2.85(6) . . no
F2 H225 2.45(2) . 1_545 no
F2 H213 2.67(2) . 1_445 no
F3 H22B 2.76(6) . . no
F3 H123 2.70(2) . 1_455 no
F3 H12A 2.65(4) . . no
F3 H324 2.65(3) . 2_555 no
F4 H114 2.69(2) . 2_656 no
F5 H22B 2.70(6) . . no
F6 H12A 2.54(4) . . no
F6 H134 2.56(3) . 2_556 no
F6 H133 2.83(2) . . no
N1 C132 3.297(2) . . no
N1 H232 2.72(2) . . no
N1 H132 2.71(2) . . no
N1 H332 2.76(2) . . no
N1 H325 2.79(2) . 2_555 no
N2 H322 2.82(2) . 1_445 no
C11 F1 3.213(2) . . no
C11 C132 3.300(2) . . no
C11 C314 3.596(3) . 1_455 no
C11 C325 3.421(2) . 2_555 no
C12 C314 3.499(3) . 1_455 no
C12 F6 3.259(3) . . no
C12 C313 3.420(3) . 1_455 no
C12 F1 3.339(3) . . no
C12 C324 3.583(3) . 2_555 no
C22 F5 3.327(5) . . no
C11 H325 2.77(2) . 2_555 no
C11 H132 2.66(2) . . no
C112 C136 3.523(2) . . no
C114 F4 3.230(2) . 2_656 no
C115 F4 3.329(2) . 2_656 no
C116 C136 3.538(2) . . no
C116 C122 3.325(2) . . no
C121 C332 3.476(2) . . no
C122 C332 3.373(2) . . no
C122 C331 3.293(2) . . no
C122 C116 3.325(2) . . no
C123 C333 3.585(3) . . no
C123 C335 3.572(3) . . no
C123 C334 3.545(3) . . no
C124 C333 3.529(3) . . no
C126 C132 3.354(2) . . no
C132 N1 3.297(2) . . no
C132 C126 3.354(2) . . no
C132 C11 3.300(2) . . no
C134 F6 3.345(2) . 2_556 no
C135 C214 3.597(3) . 2_666 no
C136 C112 3.523(2) . . no
C136 C116 3.538(2) . . no
C111 H136 2.53(2) . . no
C111 H312 2.90(2) . . no
C111 H122 3.02(2) . . no
C112 H312 2.77(2) . . no
C112 H136 2.92(2) . . no
C212 C312 3.310(2) . . no
C212 C236 3.365(2) . . no
C212 C313 3.554(3) . . no
C213 F2 3.359(3) . 1_665 no
C113 H224 3.07(2) . 1_655 no
C213 C313 3.521(3) . . no
C214 C135 3.597(3) . 2_666 no
C115 H126 3.03(2) . 2_656 no
C116 H136 2.88(2) . . no
C216 C226 3.565(2) . . no
C121 H116 2.68(2) . . no
C122 H116 2.87(2) . . no
C123 H135 3.02(2) . 2_656 no
C124 H135 2.89(2) . 2_656 no
C224 C224 3.426(2) . 2_566 no
C225 F2 3.309(3) . 1_565 no
C226 C236 3.500(2) . . no
C226 C216 3.565(2) . . no
C126 H132 3.08(2) . . no
C131 H126 2.73(2) . . no
C231 C322 3.524(2) . . no
C131 H222 2.74(2) . . no
C232 C322 3.309(2) . . no
C232 C314 3.564(2) . 1_455 no
C232 C321 3.436(2) . . no
C132 H222 2.85(2) . . no
C132 H126 2.65(2) . . no
C233 C323 3.334(3) . . no
C133 H115 2.96(2) . 2_656 no
C133 H134 3.06(3) . 2_556 no
C233 C322 3.572(2) . . no
C233 C324 3.472(3) . . no
C234 C323 3.510(3) . . no
C134 H133 2.97(2) . 2_556 no
C135 H116 3.06(3) . 2_656 no
C135 H214 3.05(2) . 2_666 no
C236 C212 3.365(2) . . no
C236 C226 3.500(2) . . no
C211 H112 2.77(2) . . no
C211 H236 2.70(2) . . no
C212 H236 2.85(2) . . no
C312 C212 3.310(2) . . no
C313 C213 3.521(3) . . no
C313 C212 3.554(3) . . no
C213 H124 2.87(3) . 1_565 no
C313 C12 3.420(3) . 1_655 no
C214 H135 3.04(2) . 2_666 no
C314 C232 3.564(2) . 1_655 no
C214 H124 3.03(3) . 1_565 no
C314 C12 3.499(3) . 1_655 no
C314 C11 3.596(3) . 1_655 no
C215 H113 3.06(3) . . no
C316 C336 3.464(3) . . no
C216 H112 2.79(2) . . no
C316 C322 3.173(2) . . no
C321 C232 3.436(2) . . no
C221 H216 2.64(2) . . no
C322 C232 3.309(2) . . no
C322 C316 3.173(2) . . no
C322 C233 3.572(2) . . no
C322 C231 3.524(2) . . no
C323 C234 3.510(3) . . no
C323 C233 3.334(3) . . no
C324 F3 3.331(3) . 2_555 no
C324 C233 3.472(3) . . no
C324 C12 3.583(3) . 2_555 no
C224 H224 2.92(2) . 2_566 no
C224 H313 2.81(3) . 1_455 no
C225 H313 3.05(3) . 1_455 no
C325 C11 3.421(2) . 2_555 no
C225 H114 2.92(2) . 2_666 no
C325 C326 3.507(3) . 2_555 no
C226 H216 3.04(2) . . no
C326 C332 3.569(2) . . no
C226 H314 3.04(2) . 1_455 no
C326 C325 3.507(3) . 2_555 no
C231 H226 2.74(2) . . no
C331 C122 3.293(2) . . no
C232 H314 2.83(2) . 1_455 no
C332 C122 3.373(2) . . no
C332 C326 3.569(2) . . no
C332 C121 3.476(2) . . no
C333 C124 3.529(3) . . no
C333 C123 3.585(3) . . no
C233 H315 3.02(2) . 1_455 no
C334 C123 3.545(3) . . no
C335 C123 3.572(3) . . no
C236 H226 2.79(2) . . no
C336 C316 3.464(3) . . no
C311 H336 2.85(2) . . no
C311 H322 2.79(2) . . no
C312 H212 2.91(2) . . no
C313 H12B 3.04(3) . 1_655 no
C313 H12C 2.98(4) . 1_655 no
C314 H12B 2.97(3) . 1_655 no
C315 H12B 2.97(3) . 1_655 no
C316 H336 2.73(2) . . no
C316 H12B 3.06(3) . 1_655 no
C316 H322 2.84(2) . . no
C321 H316 2.79(2) . . no
C322 H316 2.86(2) . . no
C323 H335 3.02(2) . 2_655 no
C325 H326 3.02(2) . 2_555 no
C326 H325 3.04(2) . 2_555 no
C331 H326 2.68(2) . . no
C332 H326 2.86(3) . . no
C336 H316 3.07(2) . 2_655 no
H12A F1 2.74(4) . . no
H12A F6 2.54(4) . . no
H12A F3 2.65(4) . . no
H12B C315 2.97(3) . 1_455 no
H12B C316 3.06(3) . 1_455 no
H12B C314 2.97(3) . 1_455 no
H12B C313 3.04(3) . 1_455 no
H12C C313 2.98(4) . 1_455 no
H22B F2 2.85(6) . . no
H22B F5 2.70(6) . . no
H22B F3 2.76(6) . . no
H112 C211 2.77(2) . . no
H112 Cu 3.29(2) . . no
H112 C216 2.79(2) . . no
H113 C215 3.06(3) . . no
H114 C225 2.92(2) . 2_666 no
H114 F4 2.69(2) . 2_656 no
H115 H134 2.54(3) . 1_655 no
H115 C133 2.96(2) . 2_656 no
H116 C121 2.68(2) . . no
H116 C122 2.87(2) . . no
H116 C135 3.06(3) . 2_656 no
H122 C111 3.02(2) . . no
H123 F3 2.70(2) . 1_655 no
H124 C213 2.87(3) . 1_545 no
H124 C214 3.03(3) . 1_545 no
H126 C132 2.65(2) . . no
H126 C131 2.73(2) . . no
H126 H132 2.45(3) . . no
H126 C115 3.03(2) . 2_656 no
H132 F1 2.67(2) . . no
H132 Cu 3.56(2) . . no
H132 C126 3.08(2) . . no
H132 N1 2.71(2) . . no
H132 C11 2.66(2) . . no
H132 H126 2.45(3) . . no
H133 H134 2.48(4) . 2_556 no
H133 F6 2.83(2) . . no
H133 C134 2.97(2) . 2_556 no
H134 F6 2.56(3) . 2_556 no
H134 H115 2.54(3) . 1_455 no
H134 H133 2.48(4) . 2_556 no
H134 C133 3.06(3) . 2_556 no
H135 C123 3.02(2) . 2_656 no
H135 H214 2.58(3) . 2_666 no
H135 C124 2.89(2) . 2_656 no
H135 C214 3.04(2) . 2_666 no
H136 C111 2.53(2) . . no
H136 C116 2.88(2) . . no
H136 C112 2.92(2) . . no
H212 C312 2.91(2) . . no
H213 F2 2.67(2) . 1_665 no
H214 H135 2.58(3) . 2_666 no
H214 C135 3.05(2) . 2_666 no
H216 C226 3.04(2) . . no
H216 C221 2.64(2) . . no
H222 C131 2.74(2) . . no
H222 C132 2.85(2) . . no
H222 Cu 3.10(2) . . no
H224 C224 2.92(2) . 2_566 no
H224 C113 3.07(2) . 1_455 no
H225 F2 2.45(2) . 1_565 no
H226 C231 2.74(2) . . no
H226 C236 2.79(2) . . no
H232 Cu 3.17(2) . . no
H232 N1 2.72(2) . . no
H233 H315 2.53(3) . 1_455 no
H234 H235 2.56(4) . 2_565 no
H235 H334 2.53(4) . 1_565 no
H235 H234 2.56(4) . 2_565 no
H236 C211 2.70(2) . . no
H236 C212 2.85(2) . . no
H312 Cu 2.89(2) . . no
H312 C112 2.77(2) . . no
H312 P1 3.20(2) . . no
H312 C111 2.90(2) . . no
H313 C224 2.81(3) . 1_655 no
H313 C225 3.05(3) . 1_655 no
H314 C232 2.83(2) . 1_655 no
H314 C226 3.04(2) . 1_655 no
H315 C233 3.02(2) . 1_655 no
H315 H233 2.53(3) . 1_655 no
H316 C321 2.79(2) . . no
H316 C336 3.07(2) . 2_655 no
H316 C322 2.86(2) . . no
H316 H336 2.47(3) . . no
H322 C311 2.79(2) . . no
H322 N2 2.82(2) . 1_665 no
H322 C316 2.84(2) . . no
H324 F3 2.65(3) . 2_555 no
H324 F1 2.76(3) . 2_555 no
H325 C326 3.04(2) . 2_555 no
H325 N1 2.79(2) . 2_555 no
H325 C11 2.77(2) . 2_555 no
H326 C331 2.68(2) . . no
H326 C332 2.86(3) . . no
H326 C325 3.02(2) . 2_555 no
H332 Cu 3.06(2) . . no
H332 N1 2.76(2) . . no
H334 H235 2.53(4) . 1_545 no
H335 C323 3.02(2) . 2_655 no
H336 H316 2.47(3) . . no
H336 C311 2.85(2) . . no
H336 C316 2.73(2) . . no

loop_
_geom_hbond_atom_site_label_D
_geom_hbond_atom_site_label_H
_geom_hbond_atom_site_label_A
_geom_hbond_distance_DH
_geom_hbond_distance_HA
_geom_hbond_distance_DA
_geom_hbond_angle_DHA
_geom_hbond_site_symmetry_A
_geom_hbond_publ_flag
C12 H12A F6 0.85(4) 2.54(4) 3.259(3) 143(3) . yes
C225 H225 F2 0.96(2) 2.45(2) 3.309(3) 149.8(18) 1_565 yes

loop_
_geom_torsion_atom_site_label_1
_geom_torsion_atom_site_label_2
_geom_torsion_atom_site_label_3
_geom_torsion_atom_site_label_4
_geom_torsion
_geom_torsion_site_symmetry_1
_geom_torsion_site_symmetry_2
_geom_torsion_site_symmetry_3
_geom_torsion_site_symmetry_4
_geom_torsion_publ_flag
P2 Cu P1 C111 -52.09(6) . . . . no
P2 Cu P1 C121 -173.14(6) . . . . no
P2 Cu P1 C131 65.63(6) . . . . no
P3 Cu P1 C111 84.24(6) . . . . no
P3 Cu P1 C121 -36.81(6) . . . . no
P3 Cu P1 C131 -158.04(5) . . . . no
N1 Cu P1 C111 -159.18(7) . . . . no
N1 Cu P1 C121 79.77(7) . . . . no
N1 Cu P1 C131 -41.46(7) . . . . no
P1 Cu P2 C211 57.34(6) . . . . no
P1 Cu P2 C221 -64.13(6) . . . . no
P1 Cu P2 C231 179.67(6) . . . . no
P3 Cu P2 C211 -78.83(6) . . . . no
P3 Cu P2 C221 159.70(5) . . . . no
P3 Cu P2 C231 43.50(6) . . . . no
N1 Cu P2 C211 167.02(7) . . . . no
N1 Cu P2 C221 45.55(7) . . . . no
N1 Cu P2 C231 -70.65(7) . . . . no
P1 Cu P3 C311 -70.51(6) . . . . no
P1 Cu P3 C321 171.34(6) . . . . no
P1 Cu P3 C331 51.52(5) . . . . no
P2 Cu P3 C311 70.24(6) . . . . no
P2 Cu P3 C321 -47.91(6) . . . . no
P2 Cu P3 C331 -167.73(5) . . . . no
N1 Cu P3 C311 177.05(7) . . . . no
N1 Cu P3 C321 58.90(7) . . . . no
N1 Cu P3 C331 -60.93(7) . . . . no
Cu P1 C111 C112 33.03(13) . . . . no
Cu P1 C111 C116 -152.69(11) . . . . no
C121 P1 C111 C112 160.13(12) . . . . no
C121 P1 C111 C116 -25.60(14) . . . . no
C131 P1 C111 C112 -90.54(12) . . . . no
C131 P1 C111 C116 83.73(13) . . . . no
Cu P1 C121 C122 69.20(13) . . . . no
Cu P1 C121 C126 -107.91(13) . . . . no
C111 P1 C121 C122 -59.35(13) . . . . no
C111 P1 C121 C126 123.54(14) . . . . no
C131 P1 C121 C122 -165.72(12) . . . . no
C131 P1 C121 C126 17.17(15) . . . . no
Cu P1 C131 C132 53.69(13) . . . . no
Cu P1 C131 C136 -119.61(12) . . . . no
C111 P1 C131 C132 -179.85(12) . . . . no
C111 P1 C131 C136 6.84(15) . . . . no
C121 P1 C131 C132 -72.62(14) . . . . no
C121 P1 C131 C136 114.08(13) . . . . no
Cu P2 C211 C212 65.24(13) . . . . no
Cu P2 C211 C216 -107.60(13) . . . . no
C221 P2 C211 C212 -167.78(13) . . . . no
C221 P2 C211 C216 19.37(15) . . . . no
C231 P2 C211 C212 -61.66(14) . . . . no
C231 P2 C211 C216 125.50(13) . . . . no
Cu P2 C221 C222 23.82(14) . . . . no
Cu P2 C221 C226 -156.29(11) . . . . no
C211 P2 C221 C222 -105.09(13) . . . . no
C211 P2 C221 C226 74.80(14) . . . . no
C231 P2 C221 C222 146.71(13) . . . . no
C231 P2 C221 C226 -33.40(15) . . . . no
Cu P2 C231 C232 35.96(13) . . . . no
Cu P2 C231 C236 -147.24(13) . . . . no
C211 P2 C231 C232 165.20(12) . . . . no
C211 P2 C231 C236 -18.00(16) . . . . no
C221 P2 C231 C232 -87.43(13) . . . . no
C221 P2 C231 C236 89.37(15) . . . . no
Cu P3 C311 C312 12.27(14) . . . . no
Cu P3 C311 C316 -161.92(12) . . . . no
C321 P3 C311 C312 139.77(13) . . . . no
C321 P3 C311 C316 -34.42(15) . . . . no
C331 P3 C311 C312 -113.36(13) . . . . no
C331 P3 C311 C316 72.45(15) . . . . no
Cu P3 C321 C322 82.39(14) . . . . no
Cu P3 C321 C326 -93.23(13) . . . . no
C311 P3 C321 C322 -41.26(14) . . . . no
C311 P3 C321 C326 143.12(13) . . . . no
C331 P3 C321 C322 -151.98(13) . . . . no
C331 P3 C321 C326 32.40(15) . . . . no
Cu P3 C331 C332 29.88(12) . . . . no
Cu P3 C331 C336 -151.05(11) . . . . no
C311 P3 C331 C332 154.76(11) . . . . no
C311 P3 C331 C336 -26.17(14) . . . . no
C321 P3 C331 C332 -98.68(12) . . . . no
C321 P3 C331 C336 80.39(14) . . . . no
P2 C211 C212 C213 -171.99(14) . . . . no
C216 C211 C212 C213 1.1(2) . . . . no
P2 C211 C216 C215 171.38(13) . . . . no
C212 C211 C216 C215 -1.5(2) . . . . no
P1 C111 C116 H116 8.5(16) . . . . no
C112 C111 C116 H116 -177.3(16) . . . . no
P1 C111 C112 H112 -6.0(17) . . . . no
C116 C111 C112 H112 179.6(17) . . . . no
C111 C112 C113 H113 -175.6(17) . . . . no
C211 C212 C213 C214 0.3(3) . . . . no
H112 C112 C113 C114 179.7(17) . . . . no
H112 C112 C113 H113 4(2) . . . . no
C112 C113 C114 H114 -177.8(16) . . . . no
C212 C213 C214 C215 -1.3(3) . . . . no
H113 C113 C114 C115 176.6(17) . . . . no
H113 C113 C114 H114 -2(2) . . . . no
C113 C114 C115 H115 178.6(16) . . . . no
H114 C114 C115 H115 -3(2) . . . . no
C213 C214 C215 C216 1.0(3) . . . . no
H114 C114 C115 C116 177.4(16) . . . . no
H115 C115 C116 C111 -179.3(15) . . . . no
C114 C115 C116 H116 178.4(16) . . . . no
C214 C215 C216 C211 0.5(3) . . . . no
H115 C115 C116 H116 -2(2) . . . . no
P2 C221 C222 C223 -179.70(14) . . . . no
C226 C221 C222 C223 0.4(2) . . . . no
C222 C221 C226 C225 -0.7(2) . . . . no
C126 C121 C122 H122 179.4(14) . . . . no
P1 C121 C126 H126 -3.7(16) . . . . no
C122 C121 C126 H126 179.2(15) . . . . no
P1 C121 C122 H122 2.2(14) . . . . no
P2 C221 C226 C225 179.43(12) . . . . no
H122 C122 C123 C124 -178.6(14) . . . . no
C121 C122 C123 H123 -177.9(16) . . . . no
C221 C222 C223 C224 0.3(3) . . . . no
H122 C122 C123 H123 2(2) . . . . no
C222 C223 C224 C225 -0.7(3) . . . . no
C122 C123 C124 H124 -177.7(16) . . . . no
H123 C123 C124 C125 177.8(16) . . . . no
H123 C123 C124 H124 1(2) . . . . no
H124 C124 C125 H125 0(2) . . . . no
H124 C124 C125 C126 176.9(16) . . . . no
C223 C224 C225 C226 0.4(3) . . . . no
C123 C124 C125 H125 -176.2(17) . . . . no
H125 C125 C126 H126 -3(2) . . . . no
C224 C225 C226 C221 0.3(2) . . . . no
C124 C125 C126 H126 -179.3(16) . . . . no
H125 C125 C126 C121 177.0(17) . . . . no
C236 C231 C232 C233 -1.0(2) . . . . no
P2 C231 C236 C235 -175.82(14) . . . . no
C232 C231 C236 C235 0.9(3) . . . . no
C132 C131 C136 H136 176.3(15) . . . . no
P1 C131 C136 H136 -10.4(15) . . . . no
C136 C131 C132 H132 -177.3(15) . . . . no
P2 C231 C232 C233 175.91(12) . . . . no
P1 C131 C132 H132 9.2(15) . . . . no
H132 C132 C133 C134 179.0(16) . . . . no
H132 C132 C133 H133 -2(2) . . . . no
C231 C232 C233 C234 0.6(2) . . . . no
C131 C132 C133 H133 177.7(16) . . . . no
H133 C133 C134 C135 179.8(16) . . . . no
C132 C133 C134 H134 177.2(19) . . . . no
C232 C233 C234 C235 -0.1(3) . . . . no
H133 C133 C134 H134 -2(2) . . . . no
C233 C234 C235 C236 0.0(3) . . . . no
C133 C134 C135 H135 -177.3(17) . . . . no
H134 C134 C135 C136 -176.3(18) . . . . no
H134 C134 C135 H135 4(3) . . . . no
C134 C135 C136 H136 -178.8(15) . . . . no
H135 C135 C136 C131 179.1(16) . . . . no
H135 C135 C136 H136 1(2) . . . . no
C234 C235 C236 C231 -0.4(3) . . . . no
P3 C311 C312 H312 5.2(15) . . . . no
C316 C311 C312 H312 179.7(15) . . . . no
P3 C311 C316 H316 -2.9(16) . . . . no
C312 C311 C316 H316 -177.1(16) . . . . no
C311 C312 C313 H313 -177(2) . . . . no
H312 C312 C313 C314 -178.4(15) . . . . no
H312 C312 C313 H313 4(3) . . . . no
C312 C313 C314 H314 176.2(18) . . . . no
H313 C313 C314 C315 176(2) . . . . no
H313 C313 C314 H314 -7(3) . . . . no
C313 C314 C315 H315 -179.9(18) . . . . no
H314 C314 C315 C316 -176.4(18) . . . . no
H314 C314 C315 H315 3(3) . . . . no
C314 C315 C316 H316 175.8(16) . . . . no
H315 C315 C316 C311 -178.8(18) . . . . no
H315 C315 C316 H316 -3(2) . . . . no
P3 C321 C322 H322 2.4(15) . . . . no
C326 C321 C322 H322 178.0(15) . . . . no
P3 C321 C326 H326 -2.0(16) . . . . no
C322 C321 C326 H326 -177.7(16) . . . . no
C321 C322 C323 H323 -179.8(16) . . . . no
H322 C322 C323 C324 -177.9(16) . . . . no
H322 C322 C323 H323 1(2) . . . . no
C322 C323 C324 H324 177.2(17) . . . . no
H323 C323 C324 C325 -179.2(16) . . . . no
H323 C323 C324 H324 -2(2) . . . . no
C323 C324 C325 H325 178.9(16) . . . . no
H324 C324 C325 C326 -178.3(17) . . . . no
H324 C324 C325 H325 1(2) . . . . no
C324 C325 C326 H326 178.7(16) . . . . no
H325 C325 C326 C321 -178.8(16) . . . . no
H325 C325 C326 H326 -1(2) . . . . no
P3 C331 C332 H332 -3.1(15) . . . . no
C336 C331 C332 H332 177.8(15) . . . . no
P3 C331 C336 H336 3.6(14) . . . . no
C332 C331 C336 H336 -177.4(14) . . . . no
C331 C332 C333 H333 179.6(16) . . . . no
H332 C332 C333 C334 -177.9(16) . . . . no
H332 C332 C333 H333 2(2) . . . . no
C332 C333 C334 H334 179.5(16) . . . . no
H333 C333 C334 C335 -179.4(16) . . . . no
H333 C333 C334 H334 0(2) . . . . no
C333 C334 C335 H335 178.4(17) . . . . no
H334 C334 C335 C336 -179.6(16) . . . . no
H334 C334 C335 H335 -1(2) . . . . no
C334 C335 C336 H336 177.6(14) . . . . no
H335 C335 C336 C331 -178.6(17) . . . . no
H335 C335 C336 H336 -1(2) . . . . no
